data_2105394
loop_
_publ_author_name
'Watanabe, D.'
'Hiraga, K.'
'Terasaki, O.'
'Shindo, D.'
'Hirabayashi, M.'

_publ_section_title
;
 A study of the ordered structures of the Au-Mn system by high-voltage
 high-resolution microscopy
;
_journal_name_full 'Acta Crystallographica B (24,1968-38,1982)'
_journal_page_first 2550
_journal_page_last 2554
_journal_paper_doi 10.1107/S0567740880009417
_journal_volume 36
_journal_year 1980
_chemical_formula_sum 'Au31 Mn9'
_space_group_IT_number 83
_symmetry_space_group_name_Hall '-P 4'
_symmetry_space_group_name_H-M 'P 4/m'
_cell_angle_alpha 90
_cell_angle_beta 90
_cell_angle_gamma 90
_cell_formula_units_Z 1
_cell_length_a 12.6
_cell_length_b 12.6
_cell_length_c 4
_cell_volume 635.040
_citation_journal_id_ASTM ACBCAR
_cod_data_source_file gold_633.cif
_cod_data_source_block Au31Mn9
_cod_original_cell_volume 635.04
_cod_database_code 2105394

loop_
_symmetry_equiv_pos_as_xyz
x,y,z
-y,x,z
-x,-y,z
y,-x,z
-x,-y,-z
y,-x,-z
x,y,-z
-y,x,-z

loop_
_atom_site_label
_atom_site_type_symbol
_atom_site_fract_x
_atom_site_fract_y
_atom_site_fract_z
_atom_site_occupancy
_atom_site_U_iso_or_equiv
Au2 Au 0 0.5 0 1 0.0
Au7 Au 0.25 0.25 0.5 1 0.0
Au6 Au 0.15 0.05 0.5 1 0.0
Au9 Au 0.35 0.45 0.5 1 0.0
Au1 Au 0.5 0.5 0 1 0.0
Au3 Au 0.1 0.2 0 1 0.0
Mn1 Mn 0 0 0 1 0.0
Mn3 Mn 0.05 0.35 0.5 1 0.0
Au5 Au 0.2 0.4 0 1 0.0
Mn2 Mn 0.4 0.3 0 1 0.0
Au4 Au 0.3 0.1 0 1 0.0
Au8 Au 0.45 0.15 0.5 1 0.0
